data_7248635
loop_
_publ_author_name
'Alfuth, Jan'
'Czapik, Agnieszka'
'Zadykowicz, Beata'
'Olszewska, Teresa'

_publ_section_title
;
 Hydrogen and chalcogen bonds in crystals of chalcogenadiazolecarboxylic
 acids -- competition or cooperation?
;
_journal_issue 22
_journal_name_full CrystEngComm
_journal_page_first 2918
_journal_page_last 2927
_journal_paper_doi 10.1039/D4CE00273C
_journal_volume 26
_journal_year 2024
_chemical_formula_moiety 'C8 H6 N2 O2 S'
_chemical_formula_sum 'C8 H6 N2 O2 S'
_chemical_formula_weight 194.21
_space_group_crystal_system monoclinic
_space_group_IT_number 14
_space_group_name_Hall '-P 2ybc'
_space_group_name_H-M_alt 'P 1 21/c 1'
_atom_sites_solution_hydrogens geom
_atom_sites_solution_primary direct
_audit_creation_method SHELXL-2019/3
_audit_update_record
;
2024-02-13 deposited with the CCDC.	2024-05-13 downloaded from the CCDC.
;
_cell_angle_alpha 90
_cell_angle_beta 109.866(3)
_cell_angle_gamma 90
_cell_formula_units_Z 8
_cell_length_a 20.3375(6)
_cell_length_b 3.81288(10)
_cell_length_c 22.5207(7)
_cell_measurement_reflns_used 6452
_cell_measurement_temperature 130(2)
_cell_measurement_theta_max 75.6740
_cell_measurement_theta_min 2.0320
_cell_volume 1642.43(9)
_computing_cell_refinement 'CrysAlisPro 1.171.42.55a (Rigaku Oxford Diffraction, 2022)'
_computing_data_collection 'CrysAlisPro 1.171.42.55a (Rigaku Oxford Diffraction, 2022)'
_computing_data_reduction 'CrysAlisPro 1.171.42.55a (Rigaku Oxford Diffraction, 2022)'
_computing_structure_refinement 'SHELXL-2019/2 (Sheldrick, 2019)'
_computing_structure_solution 'SHELXT  (Sheldrick, 2015)'
_diffrn_ambient_temperature 130(2)
_diffrn_detector_area_resol_mean 10.5384
_diffrn_measured_fraction_theta_full 1.000
_diffrn_measured_fraction_theta_max 0.983
_diffrn_measurement_device_type 'SuperNova, Single source at offset/far, Atlas'
_diffrn_measurement_method '\w scans'
_diffrn_radiation_type CuK\a
_diffrn_radiation_wavelength 1.54184
_diffrn_reflns_av_R_equivalents 0.0320
_diffrn_reflns_av_unetI/netI 0.0251
_diffrn_reflns_Laue_measured_fraction_full 1.000
_diffrn_reflns_Laue_measured_fraction_max 0.983
_diffrn_reflns_limit_h_max 25
_diffrn_reflns_limit_h_min -25
_diffrn_reflns_limit_k_max 4
_diffrn_reflns_limit_k_min -4
_diffrn_reflns_limit_l_max 27
_diffrn_reflns_limit_l_min -27
_diffrn_reflns_number 13639
_diffrn_reflns_point_group_measured_fraction_full 1.000
_diffrn_reflns_point_group_measured_fraction_max 0.983
_diffrn_reflns_theta_full 67.684
_diffrn_reflns_theta_max 76.100
_diffrn_reflns_theta_min 2.310
_diffrn_source 'micro-focus sealed X-ray tube'
_exptl_absorpt_coefficient_mu 3.238
_exptl_absorpt_correction_T_max 1.00000
_exptl_absorpt_correction_T_min 0.75853
_exptl_absorpt_correction_type multi-scan
_exptl_absorpt_process_details
;
CrysAlisPro 1.171.42.55a (Rigaku Oxford Diffraction, 2022)
Empirical absorption correction using spherical harmonics,
implemented in SCALE3 ABSPACK scaling algorithm.
;
_exptl_crystal_colour colourless
_exptl_crystal_density_diffrn 1.571
_exptl_crystal_description needle
_exptl_crystal_F_000 800
_exptl_crystal_size_max 0.500
_exptl_crystal_size_mid 0.050
_exptl_crystal_size_min 0.020
_refine_diff_density_max 0.441
_refine_diff_density_min -0.333
_refine_diff_density_rms 0.055
_refine_ls_extinction_method none
_refine_ls_goodness_of_fit_ref 1.042
_refine_ls_hydrogen_treatment constr
_refine_ls_matrix_type full
_refine_ls_number_parameters 237
_refine_ls_number_reflns 3379
_refine_ls_number_restraints 0
_refine_ls_restrained_S_all 1.042
_refine_ls_R_factor_all 0.0446
_refine_ls_R_factor_gt 0.0388
_refine_ls_shift/su_max 0.001
_refine_ls_shift/su_mean 0.000
_refine_ls_structure_factor_coef Fsqd
_refine_ls_weighting_details 'w=1/[\s^2^(Fo^2^)+(0.0576P)^2^+0.5966P] where P=(Fo^2^+2Fc^2^)/3'
_refine_ls_weighting_scheme calc
_refine_ls_wR_factor_gt 0.1018
_refine_ls_wR_factor_ref 0.1068
_reflns_Friedel_coverage 0.000
_reflns_number_gt 2983
_reflns_number_total 3379
_reflns_threshold_expression 'I > 2\s(I)'
_cod_data_source_file d4ce00273c2.cif
_cod_data_source_block 5S
_cod_depositor_comments 'Adding full bibliography for 7248632--7248640.cif.'
_cod_original_sg_symbol_H-M 'P 21/c'
_cod_database_code 7248635
_shelx_shelxl_version_number 2019/3
_shelx_space_group_comment
;
The symmetry employed for this shelxl refinement is uniquely defined
by the following loop, which should always be used as a source of
symmetry information in preference to the above space-group names.
They are only intended as comments.
;
_shelx_estimated_absorpt_t_min 0.294
_shelx_estimated_absorpt_t_max 0.938

loop_
_space_group_symop_operation_xyz
'x, y, z'
'-x, y+1/2, -z+1/2'
'-x, -y, -z'
'x, -y-1/2, z-1/2'

loop_
_atom_site_label
_atom_site_type_symbol
_atom_site_fract_x
_atom_site_fract_y
_atom_site_fract_z
_atom_site_U_iso_or_equiv
_atom_site_adp_type
_atom_site_occupancy
_atom_site_site_symmetry_order
_atom_site_calc_flag
_atom_site_refinement_flags_posn
_atom_site_refinement_flags_adp
_atom_site_refinement_flags_occupancy
_atom_site_disorder_assembly
_atom_site_disorder_group
S2A S 0.91966(2) 0.75089(13) 0.45065(2) 0.03616(15) Uani 1 1 d . . . . .
O1A O 0.59632(7) 0.6854(4) 0.43613(6) 0.0380(3) Uani 1 1 d . . . . .
O2A O 0.61645(8) 0.4128(4) 0.52914(7) 0.0458(4) Uani 1 1 d . . . . .
N1A N 0.92287(9) 0.5618(5) 0.51621(8) 0.0373(4) Uani 1 1 d . . . . .
N3A N 0.83724(8) 0.8299(4) 0.41974(7) 0.0331(3) Uani 1 1 d . . . . .
C4A C 0.73443(10) 0.7099(5) 0.45088(8) 0.0294(4) Uani 1 1 d . . . . .
H4A H 0.701792 0.813048 0.414285 0.035 Uiso 1 1 calc R U . . .
C5A C 0.71336(10) 0.5604(5) 0.49679(8) 0.0316(4) Uani 1 1 d . . . . .
C6A C 0.76228(11) 0.4126(5) 0.55259(8) 0.0331(4) Uani 1 1 d . . . . .
H6A H 0.745389 0.314158 0.583401 0.040 Uiso 1 1 calc R U . . .
C7A C 0.83252(11) 0.4078(5) 0.56326(9) 0.0356(4) Uani 1 1 d . . . . .
H7A H 0.864380 0.311374 0.600978 0.043 Uiso 1 1 calc R U . . .
C8A C 0.85639(10) 0.5525(5) 0.51581(8) 0.0326(4) Uani 1 1 d . . . . .
C9A C 0.80705(10) 0.7042(5) 0.46031(8) 0.0298(4) Uani 1 1 d . . . . .
C10A C 0.63788(10) 0.5427(5) 0.49039(9) 0.0333(4) Uani 1 1 d . . . . .
C11A C 0.52258(10) 0.6808(6) 0.42691(10) 0.0413(5) Uani 1 1 d . . . . .
H11A H 0.496736 0.796514 0.386922 0.062 Uiso 1 1 calc R U . . .
H11B H 0.514232 0.805171 0.461766 0.062 Uiso 1 1 calc R U . . .
H11C H 0.506666 0.437461 0.425790 0.062 Uiso 1 1 calc R U . . .
S2B S 0.57878(2) 0.42086(14) 0.28390(2) 0.03617(15) Uani 1 1 d . . . . .
O1B O 0.90427(7) 0.2496(4) 0.31194(6) 0.0364(3) Uani 1 1 d . . . . .
O2B O 0.89346(7) 0.4564(5) 0.21557(7) 0.0466(4) Uani 1 1 d . . . . .
N1B N 0.58355(8) 0.5901(5) 0.21920(8) 0.0358(4) Uani 1 1 d . . . . .
N3B N 0.65809(8) 0.2938(4) 0.31857(7) 0.0309(3) Uani 1 1 d . . . . .
C4B C 0.76599(9) 0.3286(5) 0.29222(8) 0.0261(3) Uani 1 1 d . . . . .
H4B H 0.794656 0.218288 0.329967 0.031 Uiso 1 1 calc R U . . .
C5B C 0.79270(9) 0.4406(5) 0.24720(8) 0.0274(4) Uani 1 1 d . . . . .
C6B C 0.74990(10) 0.6068(5) 0.19019(8) 0.0303(4) Uani 1 1 d . . . . .
H6B H 0.770844 0.680545 0.160463 0.036 Uiso 1 1 calc R U . . .
C7B C 0.68036(10) 0.6631(5) 0.17702(8) 0.0330(4) Uani 1 1 d . . . . .
H7B H 0.652589 0.771838 0.138762 0.040 Uiso 1 1 calc R U . . .
C8B C 0.65081(9) 0.5523(5) 0.22304(8) 0.0299(4) Uani 1 1 d . . . . .
C9B C 0.69349(9) 0.3849(5) 0.27987(8) 0.0271(4) Uani 1 1 d . . . . .
C10B C 0.86789(9) 0.3871(5) 0.25520(9) 0.0312(4) Uani 1 1 d . . . . .
C11B C 0.97707(9) 0.1788(6) 0.32193(10) 0.0391(4) Uani 1 1 d . . . . .
H11D H 0.980597 0.013742 0.289788 0.059 Uiso 1 1 calc R U . . .
H11E H 0.999129 0.076518 0.363951 0.059 Uiso 1 1 calc R U . . .
H11F H 1.000829 0.398046 0.318820 0.059 Uiso 1 1 calc R U . . .

loop_
_atom_site_aniso_label
_atom_site_aniso_U_11
_atom_site_aniso_U_22
_atom_site_aniso_U_33
_atom_site_aniso_U_23
_atom_site_aniso_U_13
_atom_site_aniso_U_12
S2A 0.0325(2) 0.0368(3) 0.0362(3) 0.00147(19) 0.00782(18) 0.00027(18)
O1A 0.0344(7) 0.0470(8) 0.0327(7) 0.0043(6) 0.0114(5) 0.0038(6)
O2A 0.0471(8) 0.0541(10) 0.0382(7) 0.0072(7) 0.0171(6) -0.0052(7)
N1A 0.0376(8) 0.0357(9) 0.0328(8) 0.0007(7) 0.0046(7) 0.0025(7)
N3A 0.0326(7) 0.0329(8) 0.0320(8) 0.0010(7) 0.0085(6) 0.0006(7)
C4A 0.0362(9) 0.0254(9) 0.0239(8) -0.0002(7) 0.0065(7) -0.0006(7)
C5A 0.0394(9) 0.0270(9) 0.0270(8) -0.0032(7) 0.0096(7) -0.0013(7)
C6A 0.0464(10) 0.0270(9) 0.0253(8) 0.0000(7) 0.0115(7) -0.0004(8)
C7A 0.0468(10) 0.0294(10) 0.0250(8) 0.0011(7) 0.0048(7) 0.0026(8)
C8A 0.0383(9) 0.0263(9) 0.0288(9) -0.0040(7) 0.0058(7) 0.0009(7)
C9A 0.0365(9) 0.0248(9) 0.0259(8) -0.0011(7) 0.0078(7) 0.0001(7)
C10A 0.0411(10) 0.0304(10) 0.0287(8) -0.0028(7) 0.0123(7) -0.0022(8)
C11A 0.0331(9) 0.0476(12) 0.0438(11) 0.0041(10) 0.0140(8) 0.0034(9)
S2B 0.0255(2) 0.0424(3) 0.0402(3) -0.0043(2) 0.01069(17) 0.00002(18)
O1B 0.0260(6) 0.0514(9) 0.0337(7) -0.0006(6) 0.0126(5) 0.0042(6)
O2B 0.0392(7) 0.0673(11) 0.0397(8) 0.0022(7) 0.0218(6) -0.0082(7)
N1B 0.0319(8) 0.0364(9) 0.0341(8) -0.0030(7) 0.0048(6) 0.0035(7)
N3B 0.0278(7) 0.0326(8) 0.0337(8) -0.0021(6) 0.0122(6) -0.0019(6)
C4B 0.0281(8) 0.0253(8) 0.0240(8) -0.0020(7) 0.0077(6) 0.0000(7)
C5B 0.0301(8) 0.0256(9) 0.0272(8) -0.0039(7) 0.0109(7) -0.0033(7)
C6B 0.0392(9) 0.0268(9) 0.0259(8) -0.0014(7) 0.0122(7) -0.0035(7)
C7B 0.0403(9) 0.0291(9) 0.0258(8) -0.0002(7) 0.0062(7) 0.0021(8)
C8B 0.0309(8) 0.0265(9) 0.0286(8) -0.0045(7) 0.0053(7) 0.0003(7)
C9B 0.0281(8) 0.0263(9) 0.0267(8) -0.0036(7) 0.0090(6) -0.0015(7)
C10B 0.0313(9) 0.0327(10) 0.0321(9) -0.0055(7) 0.0142(7) -0.0053(7)
C11B 0.0264(8) 0.0485(12) 0.0460(11) -0.0022(10) 0.0172(8) 0.0035(8)

loop_
_atom_type_symbol
_atom_type_description
_atom_type_scat_dispersion_real
_atom_type_scat_dispersion_imag
_atom_type_scat_source
C C 0.0181 0.0091 'International Tables Vol C Tables 4.2.6.8 and 6.1.1.4'
H H 0.0000 0.0000 'International Tables Vol C Tables 4.2.6.8 and 6.1.1.4'
N N 0.0311 0.0180 'International Tables Vol C Tables 4.2.6.8 and 6.1.1.4'
O O 0.0492 0.0322 'International Tables Vol C Tables 4.2.6.8 and 6.1.1.4'
S S 0.3331 0.5567 'International Tables Vol C Tables 4.2.6.8 and 6.1.1.4'

loop_
_geom_angle_atom_site_label_1
_geom_angle_atom_site_label_2
_geom_angle_atom_site_label_3
_geom_angle
_geom_angle_site_symmetry_1
_geom_angle_site_symmetry_3
_geom_angle_publ_flag
N3A S2A N1A 100.98(9) . . ?
C10A O1A C11A 115.36(15) . . ?
C8A N1A S2A 105.95(13) . . ?
C9A N3A S2A 106.68(13) . . ?
C5A C4A C9A 117.19(16) . . ?
C5A C4A H4A 121.4 . . ?
C9A C4A H4A 121.4 . . ?
C4A C5A C6A 121.69(18) . . ?
C4A C5A C10A 121.37(17) . . ?
C6A C5A C10A 116.94(17) . . ?
C7A C6A C5A 122.32(17) . . ?
C7A C6A H6A 118.8 . . ?
C5A C6A H6A 118.8 . . ?
C6A C7A C8A 117.70(17) . . ?
C6A C7A H7A 121.2 . . ?
C8A C7A H7A 121.2 . . ?
N1A C8A C7A 126.90(17) . . ?
N1A C8A C9A 113.48(17) . . ?
C7A C8A C9A 119.62(18) . . ?
N3A C9A C4A 125.65(16) . . ?
N3A C9A C8A 112.90(17) . . ?
C4A C9A C8A 121.44(17) . . ?
O2A C10A O1A 123.68(18) . . ?
O2A C10A C5A 124.11(18) . . ?
O1A C10A C5A 112.21(16) . . ?
O1A C11A H11A 109.5 . . ?
O1A C11A H11B 109.5 . . ?
H11A C11A H11B 109.5 . . ?
O1A C11A H11C 109.5 . . ?
H11A C11A H11C 109.5 . . ?
H11B C11A H11C 109.5 . . ?
N3B S2B N1B 101.47(8) . . ?
C10B O1B C11B 115.09(14) . . ?
C8B N1B S2B 105.55(13) . . ?
C9B N3B S2B 105.99(13) . . ?
C5B C4B C9B 116.97(16) . . ?
C5B C4B H4B 121.5 . . ?
C9B C4B H4B 121.5 . . ?
C4B C5B C6B 121.90(16) . . ?
C4B C5B C10B 121.03(16) . . ?
C6B C5B C10B 117.06(15) . . ?
C7B C6B C5B 122.41(16) . . ?
C7B C6B H6B 118.8 . . ?
C5B C6B H6B 118.8 . . ?
C6B C7B C8B 117.27(16) . . ?
C6B C7B H7B 121.4 . . ?
C8B C7B H7B 121.4 . . ?
N1B C8B C7B 126.15(17) . . ?
N1B C8B C9B 113.53(16) . . ?
C7B C8B C9B 120.32(16) . . ?
N3B C9B C4B 125.43(16) . . ?
N3B C9B C8B 113.44(16) . . ?
C4B C9B C8B 121.12(16) . . ?
O2B C10B O1B 123.51(17) . . ?
O2B C10B C5B 124.27(18) . . ?
O1B C10B C5B 112.22(14) . . ?
O1B C11B H11D 109.5 . . ?
O1B C11B H11E 109.5 . . ?
H11D C11B H11E 109.5 . . ?
O1B C11B H11F 109.5 . . ?
H11D C11B H11F 109.5 . . ?
H11E C11B H11F 109.5 . . ?

loop_
_geom_bond_atom_site_label_1
_geom_bond_atom_site_label_2
_geom_bond_distance
_geom_bond_site_symmetry_2
_geom_bond_publ_flag
S2A N3A 1.6100(16) . ?
S2A N1A 1.6243(17) . ?
O1A C10A 1.342(2) . ?
O1A C11A 1.443(2) . ?
O2A C10A 1.206(2) . ?
N1A C8A 1.350(3) . ?
N3A C9A 1.350(2) . ?
C4A C5A 1.371(3) . ?
C4A C9A 1.419(2) . ?
C4A H4A 0.9500 . ?
C5A C6A 1.427(3) . ?
C5A C10A 1.494(3) . ?
C6A C7A 1.366(3) . ?
C6A H6A 0.9500 . ?
C7A C8A 1.426(3) . ?
C7A H7A 0.9500 . ?
C8A C9A 1.432(2) . ?
C11A H11A 0.9800 . ?
C11A H11B 0.9800 . ?
C11A H11C 0.9800 . ?
S2B N3B 1.6095(16) . ?
S2B N1B 1.6264(17) . ?
O1B C10B 1.346(2) . ?
O1B C11B 1.445(2) . ?
O2B C10B 1.205(2) . ?
N1B C8B 1.349(2) . ?
N3B C9B 1.351(2) . ?
C4B C5B 1.371(2) . ?
C4B C9B 1.421(2) . ?
C4B H4B 0.9500 . ?
C5B C6B 1.431(2) . ?
C5B C10B 1.492(2) . ?
C6B C7B 1.360(3) . ?
C6B H6B 0.9500 . ?
C7B C8B 1.427(3) . ?
C7B H7B 0.9500 . ?
C8B C9B 1.429(2) . ?
C11B H11D 0.9800 . ?
C11B H11E 0.9800 . ?
C11B H11F 0.9800 . ?

loop_
_geom_torsion_atom_site_label_1
_geom_torsion_atom_site_label_2
_geom_torsion_atom_site_label_3
_geom_torsion_atom_site_label_4
_geom_torsion
_geom_torsion_site_symmetry_1
_geom_torsion_site_symmetry_2
_geom_torsion_site_symmetry_3
_geom_torsion_site_symmetry_4
_geom_torsion_publ_flag
N3A S2A N1A C8A 0.31(15) . . . . ?
N1A S2A N3A C9A -0.70(15) . . . . ?
C9A C4A C5A C6A 1.5(3) . . . . ?
C9A C4A C5A C10A -178.04(17) . . . . ?
C4A C5A C6A C7A -0.7(3) . . . . ?
C10A C5A C6A C7A 178.88(18) . . . . ?
C5A C6A C7A C8A -0.9(3) . . . . ?
S2A N1A C8A C7A 179.36(17) . . . . ?
S2A N1A C8A C9A 0.2(2) . . . . ?
C6A C7A C8A N1A -177.47(19) . . . . ?
C6A C7A C8A C9A 1.7(3) . . . . ?
S2A N3A C9A C4A -178.18(16) . . . . ?
S2A N3A C9A C8A 0.87(19) . . . . ?
C5A C4A C9A N3A 178.22(18) . . . . ?
C5A C4A C9A C8A -0.8(3) . . . . ?
N1A C8A C9A N3A -0.7(2) . . . . ?
C7A C8A C9A N3A -179.96(17) . . . . ?
N1A C8A C9A C4A 178.39(17) . . . . ?
C7A C8A C9A C4A -0.9(3) . . . . ?
C11A O1A C10A O2A 1.1(3) . . . . ?
C11A O1A C10A C5A -179.45(17) . . . . ?
C4A C5A C10A O2A 179.6(2) . . . . ?
C6A C5A C10A O2A 0.0(3) . . . . ?
C4A C5A C10A O1A 0.2(3) . . . . ?
C6A C5A C10A O1A -179.38(16) . . . . ?
N3B S2B N1B C8B -0.32(15) . . . . ?
N1B S2B N3B C9B 0.65(14) . . . . ?
C9B C4B C5B C6B 0.0(3) . . . . ?
C9B C4B C5B C10B -178.79(16) . . . . ?
C4B C5B C6B C7B -0.2(3) . . . . ?
C10B C5B C6B C7B 178.62(18) . . . . ?
C5B C6B C7B C8B 0.6(3) . . . . ?
S2B N1B C8B C7B -179.78(16) . . . . ?
S2B N1B C8B C9B -0.10(19) . . . . ?
C6B C7B C8B N1B 178.80(18) . . . . ?
C6B C7B C8B C9B -0.9(3) . . . . ?
S2B N3B C9B C4B 178.82(15) . . . . ?
S2B N3B C9B C8B -0.77(19) . . . . ?
C5B C4B C9B N3B -179.78(17) . . . . ?
C5B C4B C9B C8B -0.2(3) . . . . ?
N1B C8B C9B N3B 0.6(2) . . . . ?
C7B C8B C9B N3B -179.70(17) . . . . ?
N1B C8B C9B C4B -179.01(16) . . . . ?
C7B C8B C9B C4B 0.7(3) . . . . ?
C11B O1B C10B O2B -1.8(3) . . . . ?
C11B O1B C10B C5B 177.80(16) . . . . ?
C4B C5B C10B O2B 174.47(19) . . . . ?
C6B C5B C10B O2B -4.3(3) . . . . ?
C4B C5B C10B O1B -5.1(3) . . . . ?
C6B C5B C10B O1B 176.05(16) . . . . ?
